data_4342868
loop_
_publ_author_name
'Zhang, Kun'
'Zhang, Lei'
'Zhang, Song'
'Hu, Yong'
'Zheng, Youxuan'
'Huang, Wei'

_publ_section_title
;
 Construction of Identical [2 + 2] Schiff-Base Macrocyclic Ligands by
 Ln(III) and Zn(II) Template Ions Including Efficient Yb(III)
 Near-Infrared Sensitizers.
;
_journal_issue 11
_journal_name_full 'Inorganic chemistry'
_journal_page_first 5295
_journal_page_last 5300
_journal_paper_doi 10.1021/acs.inorgchem.5b00283
_journal_volume 54
_journal_year 2015
_chemical_formula_moiety 'C60 H48 Cl4 Er N6 O6, 2(C H4 O), N O3'
_chemical_formula_sum 'C62 H56 Cl4 Er N7 O11'
_chemical_formula_weight 1384.20
_chemical_name_systematic
; 
 ? 
;
_space_group_IT_number 41
_symmetry_cell_setting orthorhombic
_symmetry_space_group_name_Hall 'A 2 -2ab'
_symmetry_space_group_name_H-M 'A e a 2'
_atom_sites_solution_hydrogens geom
_atom_sites_solution_primary direct
_atom_sites_solution_secondary difmap
_audit_creation_method SHELXL-97
_cell_angle_alpha 90.00
_cell_angle_beta 90.00
_cell_angle_gamma 90.00
_cell_formula_units_Z 4
_cell_length_a 18.705(3)
_cell_length_b 14.048(2)
_cell_length_c 23.527(4)
_cell_measurement_reflns_used 3064
_cell_measurement_temperature 291(2)
_cell_measurement_theta_max 20.273
_cell_measurement_theta_min 2.756
_cell_volume 6182.1(17)
_computing_cell_refinement SMART
_computing_data_collection 'SMART (BRUKER 2000)'
_computing_data_reduction 'SAINT (BRUKER 2000)'
_computing_molecular_graphics SHELXTL
_computing_publication_material SHELXTL
_computing_structure_refinement SHELXTL
_computing_structure_solution 'SHELXTL (BRUKER 2000)'
_diffrn_ambient_temperature 291(2)
_diffrn_measured_fraction_theta_full 0.993
_diffrn_measured_fraction_theta_max 0.993
_diffrn_measurement_device_type 'Bruker CCD area detector'
_diffrn_measurement_method '\f and \w scans'
_diffrn_radiation_monochromator graphite
_diffrn_radiation_source 'sealed tube'
_diffrn_radiation_type MoK\a
_diffrn_radiation_wavelength 0.71073
_diffrn_reflns_av_R_equivalents 0.0682
_diffrn_reflns_av_sigmaI/netI 0.0856
_diffrn_reflns_limit_h_max 24
_diffrn_reflns_limit_h_min -21
_diffrn_reflns_limit_k_max 12
_diffrn_reflns_limit_k_min -18
_diffrn_reflns_limit_l_max 30
_diffrn_reflns_limit_l_min -30
_diffrn_reflns_number 20498
_diffrn_reflns_theta_full 27.68
_diffrn_reflns_theta_max 27.68
_diffrn_reflns_theta_min 2.01
_diffrn_standards_decay_% 0
_diffrn_standards_interval_count 0
_diffrn_standards_interval_time 0
_diffrn_standards_number 0
_exptl_absorpt_coefficient_mu 1.595
_exptl_absorpt_correction_T_max 0.8568
_exptl_absorpt_correction_T_min 0.8568
_exptl_absorpt_correction_type multi-scan
_exptl_absorpt_process_details 'SADABS, Bruker(2000)'
_exptl_crystal_colour 'orange yellow'
_exptl_crystal_density_diffrn 1.487
_exptl_crystal_density_method 'not measured'
_exptl_crystal_description block
_exptl_crystal_F_000 2804
_exptl_crystal_size_max 0.15
_exptl_crystal_size_mid 0.12
_exptl_crystal_size_min 0.10
_refine_diff_density_max 0.981
_refine_diff_density_min -0.764
_refine_diff_density_rms 0.081
_refine_ls_abs_structure_details 'Flack H D (1983), Acta Cryst. A39, 876-881'
_refine_ls_abs_structure_Flack -0.021(12)
_refine_ls_extinction_method none
_refine_ls_goodness_of_fit_ref 0.959
_refine_ls_hydrogen_treatment constr
_refine_ls_matrix_type full
_refine_ls_number_parameters 386
_refine_ls_number_reflns 7134
_refine_ls_number_restraints 2
_refine_ls_restrained_S_all 0.959
_refine_ls_R_factor_all 0.0845
_refine_ls_R_factor_gt 0.0407
_refine_ls_shift/su_max 0.000
_refine_ls_shift/su_mean 0.000
_refine_ls_structure_factor_coef Fsqd
_refine_ls_weighting_details 'calc w=1/[\s^2^(Fo^2^)+(0.0307P)^2^] where P=(Fo^2^+2Fc^2^)/3'
_refine_ls_weighting_scheme calc
_refine_ls_wR_factor_gt 0.0754
_refine_ls_wR_factor_ref 0.0886
_reflns_number_gt 4606
_reflns_number_total 7134
_reflns_threshold_expression >2sigma(I)
_cod_data_source_file ic5b00283_si_002.cif
_cod_data_source_block 1
_cod_depositor_comments
;
The following automatic conversions were performed:

'_symmetry_cell_setting' value 'Orthorhombic' changed to
'orthorhombic' according to
/usr/data/users/saulius/crontab/automatic-downloads/rss-feeds/ACS/lib/dictionaries/cif_core.dic
dictionary named 'cif_core.dic' version 2.4.2 from 2011-04-26.

Automatic conversion script
Id: cif_fix_values 3271 2015-04-21 07:52:19Z andrius 

 Adding full bibliography for 4342868--4342873.cif.

2021-04-15
Space group name changed to comply with IUCR recomendations
                 miguel
;
_cod_original_sg_symbol_H-M 'A b a 2'
_cod_original_cell_volume 6182.3(18)
_cod_original_sg_symbol_Hall 'A 2 -2ac'
_cod_database_code 4342868

loop_
_symmetry_equiv_pos_as_xyz
'x, y, z'
'-x, -y, z'
'x+1/2, -y+1/2, z'
'-x+1/2, y+1/2, z'
'x, y+1/2, z+1/2'
'-x, -y+1/2, z+1/2'
'x+1/2, -y+1, z+1/2'
'-x+1/2, y+1, z+1/2'

loop_
_atom_site_label
_atom_site_type_symbol
_atom_site_fract_x
_atom_site_fract_y
_atom_site_fract_z
_atom_site_U_iso_or_equiv
_atom_site_adp_type
_atom_site_occupancy
_atom_site_symmetry_multiplicity
_atom_site_calc_flag
_atom_site_refinement_flags
Er1 Er 1.0000 0.5000 0.92865(3) 0.02928(8) Uani 1 2 d S
C1 C 0.8429(3) 0.5888(4) 0.9422(2) 0.0326(16) Uani 1 1 d .
C2 C 0.8343(3) 0.6108(4) 0.8848(3) 0.0382(15) Uani 1 1 d .
C3 C 0.7888(4) 0.6875(6) 0.8674(3) 0.056(2) Uani 1 1 d .
H3 H 0.7821 0.7015 0.8292 0.068 Uiso 1 1 calc R
C4 C 0.7557(4) 0.7392(6) 0.9088(5) 0.065(3) Uani 1 1 d .
C5 C 0.7618(4) 0.7155(6) 0.9656(4) 0.054(2) Uani 1 1 d .
H5 H 0.7368 0.7505 0.9927 0.065 Uiso 1 1 calc R
C6 C 0.8035(4) 0.6419(5) 0.9825(3) 0.0381(17) Uani 1 1 d .
C7 C 0.8631(3) 0.5505(5) 0.8402(3) 0.0425(16) Uani 1 1 d .
H7 H 0.8419 0.5537 0.8045 0.051 Uiso 1 1 calc R
C8 C 0.9356(3) 0.4296(5) 0.8036(2) 0.0392(14) Uani 1 1 d .
C9 C 0.9729(3) 0.3487(5) 0.8200(3) 0.0394(14) Uani 1 1 d .
C10 C 0.9978(4) 0.2850(5) 0.7795(3) 0.0630(18) Uani 1 1 d .
H10 H 1.0236 0.2313 0.7903 0.076 Uiso 1 1 calc R
C11 C 0.9835(4) 0.3031(7) 0.7228(3) 0.072(3) Uani 1 1 d .
H11 H 0.9997 0.2604 0.6955 0.086 Uiso 1 1 calc R
C12 C 0.9459(5) 0.3825(6) 0.7056(3) 0.067(2) Uani 1 1 d .
H12 H 0.9370 0.3939 0.6673 0.080 Uiso 1 1 calc R
C13 C 0.9224(4) 0.4438(5) 0.7463(3) 0.0531(18) Uani 1 1 d .
H13 H 0.8964 0.4972 0.7352 0.064 Uiso 1 1 calc R
C14 C 0.9928(3) 0.2572(6) 0.9018(4) 0.043(2) Uani 1 1 d .
H14 H 0.9787 0.2059 0.8795 0.051 Uiso 1 1 calc R
C15 C 1.0172(4) 0.2356(6) 0.9581(4) 0.043(2) Uani 1 1 d .
C16 C 1.0428(4) 0.1433(5) 0.9679(3) 0.058(2) Uani 1 1 d .
H16 H 1.0358 0.0960 0.9408 0.070 Uiso 1 1 calc R
C17 C 1.0777(4) 0.1230(5) 1.0169(3) 0.0566(19) Uani 1 1 d .
C18 C 1.0229(3) 0.3056(5) 1.0014(3) 0.0404(16) Uani 1 1 d .
C19 C 0.8023(3) 0.6136(5) 1.0447(3) 0.0515(18) Uani 1 1 d .
H19A H 0.7634 0.5692 1.0508 0.062 Uiso 1 1 calc R
H19B H 0.7927 0.6698 1.0674 0.062 Uiso 1 1 calc R
C20 C 0.9214(3) 0.6393(5) 1.0914(3) 0.0500(17) Uani 1 1 d .
H20A H 0.9654 0.6079 1.1024 0.060 Uiso 1 1 calc R
H20B H 0.8997 0.6660 1.1253 0.060 Uiso 1 1 calc R
C21 C 0.9377(3) 0.7177(4) 1.0502(3) 0.0397(15) Uani 1 1 d .
C22 C 0.9111(3) 0.8086(5) 1.0580(3) 0.0533(18) Uani 1 1 d .
H22 H 0.8857 0.8236 1.0908 0.064 Uiso 1 1 calc R
C23 C 0.8572(3) 0.4877(5) 1.1052(3) 0.0499(16) Uani 1 1 d .
H23A H 0.8229 0.5082 1.1337 0.060 Uiso 1 1 calc R
H23B H 0.9011 0.4708 1.1247 0.060 Uiso 1 1 calc R
C24 C 0.8279(4) 0.4001(5) 1.0747(3) 0.061(2) Uani 1 1 d .
H24A H 0.7839 0.4171 1.0554 0.073 Uiso 1 1 calc R
H24B H 0.8621 0.3800 1.0460 0.073 Uiso 1 1 calc R
C25 C 0.8137(4) 0.3190(5) 1.1141(3) 0.0504(17) Uani 1 1 d .
C26 C 0.7595(4) 0.3218(5) 1.1524(3) 0.055(2) Uani 1 1 d .
H26 H 0.7321 0.3768 1.1551 0.066 Uiso 1 1 calc R
C27 C 0.7436(4) 0.2463(7) 1.1877(5) 0.063(3) Uani 1 1 d .
H27 H 0.7074 0.2514 1.2146 0.075 Uiso 1 1 calc R
C28 C 0.7826(5) 0.1623(6) 1.1824(3) 0.061(2) Uani 1 1 d .
C29 C 0.8387(4) 0.1590(6) 1.1458(3) 0.061(2) Uani 1 1 d .
H29 H 0.8666 0.1043 1.1438 0.073 Uiso 1 1 calc R
C30 C 0.8550(4) 0.2372(6) 1.1112(3) 0.061(2) Uani 1 1 d .
H30 H 0.8935 0.2342 1.0863 0.073 Uiso 1 1 calc R
C31 C 0.6580(9) -0.0069(13) 0.3258(9) 0.302(16) Uani 1 1 d D
H31A H 0.6950 -0.0505 0.3148 0.454 Uiso 1 1 calc R
H31B H 0.6126 -0.0389 0.3251 0.454 Uiso 1 1 calc R
H31C H 0.6673 0.0160 0.3636 0.454 Uiso 1 1 calc R
Cl1 Cl 0.69894(14) 0.83335(19) 0.89079(14) 0.1032(10) Uani 1 1 d .
Cl2 Cl 1.11041(17) 0.00770(15) 1.02817(14) 0.1061(9) Uani 1 1 d .
N1 N 0.9155(2) 0.4933(4) 0.84661(17) 0.0345(10) Uani 1 1 d .
N2 N 0.9882(3) 0.3405(4) 0.8787(2) 0.0376(13) Uani 1 1 d .
N3 N 0.8716(3) 0.5682(4) 1.0655(2) 0.0401(12) Uani 1 1 d .
N4 N 1.0000 0.5000 0.2362(6) 0.134(6) Uani 1 2 d S
O1 O 0.88547(19) 0.5202(3) 0.95881(17) 0.0386(10) Uani 1 1 d .
H1A H 0.8881 0.5234 0.9951 0.058 Uiso 1 1 d R
O2 O 0.9936(2) 0.3897(3) 0.99712(18) 0.0430(10) Uani 1 1 d .
O3 O 0.7686(3) 0.0826(4) 1.2144(3) 0.0873(19) Uani 1 1 d .
H3A H 0.7301 0.0890 1.2307 0.131 Uiso 1 1 calc R
O4 O 0.9633(6) 0.5533(8) 0.2126(4) 0.184(5) Uani 1 1 d .
O5 O 1.0000 0.5000 0.2853(7) 0.268(13) Uani 1 2 d S
O6 O 0.6564(4) 0.0819(7) 0.2821(4) 0.158(4) Uani 1 1 d D
H6A H 0.6081 0.1042 0.2791 0.237 Uiso 1 1 d R

loop_
_atom_site_aniso_label
_atom_site_aniso_U_11
_atom_site_aniso_U_22
_atom_site_aniso_U_33
_atom_site_aniso_U_23
_atom_site_aniso_U_13
_atom_site_aniso_U_12
Er1 0.03228(13) 0.02929(13) 0.02626(12) 0.000 0.000 0.0026(2)
C1 0.028(3) 0.038(3) 0.032(5) -0.006(2) 0.000(2) -0.003(3)
C2 0.038(4) 0.033(4) 0.044(4) -0.002(3) -0.003(3) 0.014(3)
C3 0.068(5) 0.048(5) 0.053(5) 0.006(4) -0.011(4) 0.012(4)
C4 0.054(5) 0.044(5) 0.096(9) 0.002(5) -0.017(5) 0.024(4)
C5 0.047(5) 0.045(5) 0.072(7) -0.012(5) 0.006(4) 0.013(4)
C6 0.034(4) 0.027(4) 0.054(4) -0.003(3) 0.000(3) -0.005(3)
C7 0.041(4) 0.044(4) 0.042(4) 0.014(3) -0.018(3) -0.004(3)
C8 0.041(4) 0.043(4) 0.034(3) -0.003(3) -0.005(3) -0.010(3)
C9 0.042(3) 0.041(4) 0.035(3) -0.004(3) -0.002(3) -0.007(3)
C10 0.078(5) 0.052(4) 0.058(4) -0.019(3) 0.011(5) -0.002(5)
C11 0.082(7) 0.080(6) 0.052(5) -0.033(4) 0.009(4) -0.018(5)
C12 0.091(6) 0.075(6) 0.034(4) -0.013(4) -0.006(4) -0.006(5)
C13 0.070(5) 0.053(4) 0.037(4) -0.001(3) -0.010(3) -0.008(4)
C14 0.042(5) 0.031(4) 0.055(4) -0.006(3) -0.004(4) -0.008(3)
C15 0.045(4) 0.036(4) 0.049(5) 0.009(4) -0.011(4) -0.002(4)
C16 0.064(5) 0.037(4) 0.073(5) 0.007(4) -0.009(4) -0.002(4)
C17 0.061(5) 0.039(4) 0.070(5) 0.024(4) -0.009(4) 0.000(4)
C18 0.038(4) 0.036(4) 0.047(4) 0.014(3) 0.003(3) -0.001(3)
C19 0.047(4) 0.053(4) 0.054(4) -0.009(4) 0.016(3) 0.006(3)
C20 0.052(4) 0.060(4) 0.038(4) -0.015(3) 0.005(3) -0.002(4)
C21 0.043(4) 0.037(4) 0.040(4) -0.012(3) 0.000(3) -0.004(3)
C22 0.052(4) 0.052(4) 0.057(5) -0.020(4) 0.007(3) -0.004(4)
C23 0.053(4) 0.058(5) 0.038(3) -0.006(4) 0.008(3) 0.000(4)
C24 0.076(5) 0.059(5) 0.048(4) -0.009(4) 0.005(4) -0.015(4)
C25 0.051(4) 0.062(5) 0.038(4) 0.002(3) -0.001(3) -0.009(4)
C26 0.067(5) 0.043(4) 0.054(5) 0.006(4) 0.003(4) 0.005(4)
C27 0.059(4) 0.083(5) 0.046(7) -0.006(5) -0.004(5) -0.022(6)
C28 0.075(6) 0.063(5) 0.044(5) 0.010(4) -0.025(4) -0.013(5)
C29 0.065(5) 0.063(5) 0.056(5) -0.003(4) -0.012(4) 0.011(4)
C30 0.053(4) 0.079(6) 0.051(5) -0.003(4) -0.008(4) 0.004(4)
C31 0.130(14) 0.37(3) 0.41(3) 0.27(2) -0.115(18) -0.087(15)
Cl1 0.0991(18) 0.0853(18) 0.125(2) 0.0160(18) -0.0073(17) 0.0550(15)
Cl2 0.127(2) 0.0464(12) 0.145(2) 0.0265(15) -0.0416(19) 0.0184(14)
N1 0.036(2) 0.038(3) 0.029(2) 0.002(3) -0.0013(18) -0.005(3)
N2 0.033(3) 0.039(3) 0.041(3) -0.001(3) -0.002(2) 0.001(3)
N3 0.042(3) 0.040(3) 0.038(3) -0.004(2) 0.003(2) 0.003(3)
N4 0.132(12) 0.219(18) 0.049(7) 0.000 0.000 0.055(13)
O1 0.035(2) 0.047(3) 0.033(2) -0.0011(19) 0.0015(16) 0.0084(19)
O2 0.052(3) 0.036(2) 0.041(2) 0.0101(19) 0.002(2) 0.011(3)
O3 0.102(5) 0.085(4) 0.075(4) 0.039(4) -0.024(3) -0.024(4)
O4 0.202(11) 0.203(11) 0.146(9) 0.072(8) -0.072(7) -0.036(8)
O5 0.154(12) 0.55(4) 0.102(11) 0.000 0.000 0.067(16)
O6 0.132(6) 0.156(8) 0.185(9) 0.076(7) -0.001(6) -0.037(6)

loop_
_atom_type_symbol
_atom_type_description
_atom_type_scat_dispersion_real
_atom_type_scat_dispersion_imag
_atom_type_scat_source
C C 0.0033 0.0016 'International Tables Vol C Tables 4.2.6.8 and 6.1.1.4'
H H 0.0000 0.0000 'International Tables Vol C Tables 4.2.6.8 and 6.1.1.4'
N N 0.0061 0.0033 'International Tables Vol C Tables 4.2.6.8 and 6.1.1.4'
O O 0.0106 0.0060 'International Tables Vol C Tables 4.2.6.8 and 6.1.1.4'
Cl Cl 0.1484 0.1585 'International Tables Vol C Tables 4.2.6.8 and 6.1.1.4'
Er Er -0.2586 4.9576 'International Tables Vol C Tables 4.2.6.8 and 6.1.1.4'

loop_
_geom_angle_atom_site_label_1
_geom_angle_atom_site_label_2
_geom_angle_atom_site_label_3
_geom_angle
_geom_angle_site_symmetry_1
_geom_angle_site_symmetry_3
O2 Er1 O2 88.0(2) 2_765 .
O2 Er1 O1 79.12(15) 2_765 2_765
O2 Er1 O1 74.91(15) . 2_765
O2 Er1 O1 74.91(15) 2_765 .
O2 Er1 O1 79.12(15) . .
O1 Er1 O1 143.6(2) 2_765 .
O2 Er1 N1 128.04(17) 2_765 .
O2 Er1 N1 119.75(16) . .
O1 Er1 N1 146.41(14) 2_765 .
O1 Er1 N1 69.47(14) . .
O2 Er1 N1 119.75(16) 2_765 2_765
O2 Er1 N1 128.04(17) . 2_765
O1 Er1 N1 69.47(14) 2_765 2_765
O1 Er1 N1 146.41(14) . 2_765
N1 Er1 N1 78.8(2) . 2_765
O2 Er1 N2 161.49(15) 2_765 .
O2 Er1 N2 73.6(2) . .
O1 Er1 N2 96.68(15) 2_765 .
O1 Er1 N2 99.92(15) . .
N1 Er1 N2 63.53(17) . .
N1 Er1 N2 74.39(18) 2_765 .
O2 Er1 N2 73.6(2) 2_765 2_765
O2 Er1 N2 161.49(15) . 2_765
O1 Er1 N2 99.92(15) 2_765 2_765
O1 Er1 N2 96.68(15) . 2_765
N1 Er1 N2 74.39(18) . 2_765
N1 Er1 N2 63.53(17) 2_765 2_765
N2 Er1 N2 124.9(3) . 2_765
O1 C1 C2 121.4(5) . .
O1 C1 C6 120.3(5) . .
C2 C1 C6 118.2(6) . .
C1 C2 C3 120.8(6) . .
C1 C2 C7 121.9(5) . .
C3 C2 C7 116.9(6) . .
C4 C3 C2 117.8(8) . .
C4 C3 H3 121.1 . .
C2 C3 H3 121.1 . .
C3 C4 C5 121.6(9) . .
C3 C4 Cl1 120.4(9) . .
C5 C4 Cl1 117.8(7) . .
C6 C5 C4 121.0(9) . .
C6 C5 H5 119.5 . .
C4 C5 H5 119.5 . .
C5 C6 C1 120.4(7) . .
C5 C6 C19 118.3(7) . .
C1 C6 C19 121.2(6) . .
N1 C7 C2 124.5(6) . .
N1 C7 H7 117.8 . .
C2 C7 H7 117.8 . .
C13 C8 C9 118.6(6) . .
C13 C8 N1 124.2(6) . .
C9 C8 N1 117.2(5) . .
C10 C9 C8 120.4(6) . .
C10 C9 N2 123.4(6) . .
C8 C9 N2 116.1(6) . .
C11 C10 C9 118.6(7) . .
C11 C10 H10 120.7 . .
C9 C10 H10 120.7 . .
C12 C11 C10 122.1(7) . .
C12 C11 H11 119.0 . .
C10 C11 H11 119.0 . .
C13 C12 C11 118.0(7) . .
C13 C12 H12 121.0 . .
C11 C12 H12 121.0 . .
C12 C13 C8 122.4(7) . .
C12 C13 H13 118.8 . .
C8 C13 H13 118.8 . .
N2 C14 C15 126.9(9) . .
N2 C14 H14 116.5 . .
C15 C14 H14 116.5 . .
C16 C15 C18 119.8(8) . .
C16 C15 C14 117.2(9) . .
C18 C15 C14 122.6(8) . .
C17 C16 C15 119.9(8) . .
C17 C16 H16 120.0 . .
C15 C16 H16 120.0 . .
C16 C17 C22 121.6(6) . 2_765
C16 C17 Cl2 119.4(6) . .
C22 C17 Cl2 119.0(6) 2_765 .
O2 C18 C21 119.6(7) . 2_765
O2 C18 C15 122.7(7) . .
C21 C18 C15 117.7(7) 2_765 .
C6 C19 N3 114.0(5) . .
C6 C19 H19A 108.8 . .
N3 C19 H19A 108.8 . .
C6 C19 H19B 108.8 . .
N3 C19 H19B 108.8 . .
H19A C19 H19B 107.6 . .
N3 C20 C21 110.9(5) . .
N3 C20 H20A 109.5 . .
C21 C20 H20A 109.5 . .
N3 C20 H20B 109.5 . .
C21 C20 H20B 109.5 . .
H20A C20 H20B 108.1 . .
C22 C21 C18 120.8(6) . 2_765
C22 C21 C20 121.3(6) . .
C18 C21 C20 117.7(6) 2_765 .
C17 C22 C21 119.7(6) 2_765 .
C17 C22 H22 120.1 2_765 .
C21 C22 H22 120.1 . .
N3 C23 C24 112.4(5) . .
N3 C23 H23A 109.1 . .
C24 C23 H23A 109.1 . .
N3 C23 H23B 109.1 . .
C24 C23 H23B 109.1 . .
H23A C23 H23B 107.9 . .
C25 C24 C23 112.7(6) . .
C25 C24 H24A 109.0 . .
C23 C24 H24A 109.0 . .
C25 C24 H24B 109.0 . .
C23 C24 H24B 109.0 . .
H24A C24 H24B 107.8 . .
C26 C25 C30 118.1(7) . .
C26 C25 C24 121.6(7) . .
C30 C25 C24 120.2(7) . .
C25 C26 C27 122.6(7) . .
C25 C26 H26 118.7 . .
C27 C26 H26 118.7 . .
C26 C27 C28 119.0(8) . .
C26 C27 H27 120.5 . .
C28 C27 H27 120.5 . .
C29 C28 O3 117.8(8) . .
C29 C28 C27 119.4(8) . .
O3 C28 C27 122.8(9) . .
C28 C29 C30 120.6(8) . .
C28 C29 H29 119.7 . .
C30 C29 H29 119.7 . .
C25 C30 C29 120.1(7) . .
C25 C30 H30 120.0 . .
C29 C30 H30 120.0 . .
O6 C31 H31A 109.5 . .
O6 C31 H31B 109.5 . .
H31A C31 H31B 109.5 . .
O6 C31 H31C 109.5 . .
H31A C31 H31C 109.5 . .
H31B C31 H31C 109.5 . .
C7 N1 C8 121.5(5) . .
C7 N1 Er1 123.7(4) . .
C8 N1 Er1 114.3(4) . .
C14 N2 C9 119.8(7) . .
C14 N2 Er1 126.8(6) . .
C9 N2 Er1 113.4(4) . .
C23 N3 C20 111.4(5) . .
C23 N3 C19 111.4(5) . .
C20 N3 C19 112.3(5) . .
O5 N4 O4 118.7(9) . 2_765
O5 N4 O4 118.7(9) . .
O4 N4 O4 122.6(17) 2_765 .
C1 O1 Er1 124.8(3) . .
C1 O1 H1A 107.0 . .
Er1 O1 H1A 105.3 . .
C18 O2 Er1 131.2(4) . .
C28 O3 H3A 109.5 . .
C31 O6 H6A 108.4 . .

loop_
_geom_bond_atom_site_label_1
_geom_bond_atom_site_label_2
_geom_bond_distance
_geom_bond_site_symmetry_2
Er1 O2 2.239(4) 2_765
Er1 O2 2.239(4) .
Er1 O1 2.274(4) 2_765
Er1 O1 2.274(4) .
Er1 N1 2.497(4) .
Er1 N1 2.497(4) 2_765
Er1 N2 2.540(6) .
Er1 N2 2.540(6) 2_765
C1 O1 1.310(6) .
C1 C2 1.394(8) .
C1 C6 1.413(8) .
C2 C3 1.432(9) .
C2 C7 1.453(9) .
C3 C4 1.364(10) .
C3 H3 0.9300 .
C4 C5 1.383(12) .
C4 Cl1 1.748(9) .
C5 C6 1.355(10) .
C5 H5 0.9300 .
C6 C19 1.517(9) .
C7 N1 1.276(7) .
C7 H7 0.9300 .
C8 C13 1.386(8) .
C8 C9 1.388(9) .
C8 N1 1.403(7) .
C9 C10 1.387(9) .
C9 N2 1.415(8) .
C10 C11 1.384(11) .
C10 H10 0.9300 .
C11 C12 1.379(11) .
C11 H11 0.9300 .
C12 C13 1.361(9) .
C12 H12 0.9300 .
C13 H13 0.9300 .
C14 N2 1.292(11) .
C14 C15 1.434(8) .
C14 H14 0.9300 .
C15 C16 1.401(11) .
C15 C18 1.420(12) .
C16 C17 1.354(9) .
C16 H16 0.9300 .
C17 C22 1.378(10) 2_765
C17 Cl2 1.752(7) .
C18 O2 1.306(8) .
C18 C21 1.403(9) 2_765
C19 N3 1.526(8) .
C19 H19A 0.9700 .
C19 H19B 0.9700 .
C20 N3 1.495(7) .
C20 C21 1.497(9) .
C20 H20A 0.9700 .
C20 H20B 0.9700 .
C21 C22 1.384(8) .
C21 C18 1.403(9) 2_765
C22 C17 1.378(10) 2_765
C22 H22 0.9300 .
C23 N3 1.491(8) .
C23 C24 1.526(9) .
C23 H23A 0.9700 .
C23 H23B 0.9700 .
C24 C25 1.493(9) .
C24 H24A 0.9700 .
C24 H24B 0.9700 .
C25 C26 1.358(10) .
C25 C30 1.386(9) .
C26 C27 1.378(11) .
C26 H26 0.9300 .
C27 C28 1.393(11) .
C27 H27 0.9300 .
C28 C29 1.357(11) .
C28 O3 1.375(9) .
C29 C30 1.401(10) .
C29 H29 0.9300 .
C30 H30 0.9300 .
C31 O6 1.617(9) .
C31 H31A 0.9600 .
C31 H31B 0.9600 .
C31 H31C 0.9600 .
N4 O5 1.154(17) .
N4 O4 1.158(10) 2_765
N4 O4 1.158(10) .
O1 H1A 0.8569 .
O3 H3A 0.8200 .
O6 H6A 0.9600 .
